data_2214126
loop_
_publ_author_name
'Naser Eltaher Eltayeb'
'Siang Guan Teoh'
'Suchada Chantrapromma'
'Hoong-Kun Fun'
'Kamarulazizi Ibrahim'

_publ_section_title
;(Ethanol-\k<i>O</i>){4,4',6,6'-tetra-<i>tert</i>-butyl-2,2'-[1,2-phenylenebis(nitrilomethylidyne)]diphenolato-\k^4^<i>O</i>,<i>O</i>',<i>N</i>,<i>N</i>'}zinc(II)
 ethanol solvate
;
_journal_coeditor_code CI2400
_journal_issue 7
_journal_name_full 'Acta Crystallographica Section E'
_journal_page_first m2024
_journal_page_last m2025
_journal_paper_doi 10.1107/S1600536807030863
_journal_volume 63
_journal_year 2007
_chemical_formula_iupac '[Zn (C36 H46 N2 O2) (C2 H6 O)], C2 H6 O'
_chemical_formula_moiety 'C38 H52 N2 O3 Zn, C2 H6 O'
_chemical_formula_sum 'C40 H58 N2 O4 Zn'
_chemical_formula_weight 696.25
_chemical_name_systematic
;
(Ethanol-\kO){4,4',6,6'-tetra-tert-butyl-2,2'-[1,2-
phenylenebis(nitrilomethylidyne)]diphenolato-
\k^4^O,<i>O</i>',<i>N</i>,<i>N</i>'}zinc(II) ethanol solvate
;
_space_group_IT_number 14
_symmetry_cell_setting monoclinic
_symmetry_space_group_name_Hall '-P 2ybc'
_symmetry_space_group_name_H-M 'P 1 21/c 1'
_atom_sites_solution_hydrogens geom
_atom_sites_solution_primary direct
_atom_sites_solution_secondary difmap
_audit_creation_method SHELXL-97
_cell_angle_alpha 90.00
_cell_angle_beta 92.3030(10)
_cell_angle_gamma 90.00
_cell_formula_units_Z 4
_cell_length_a 13.0909(3)
_cell_length_b 24.8935(6)
_cell_length_c 11.6289(3)
_cell_measurement_reflns_used 8959
_cell_measurement_temperature 100.00(10)
_cell_measurement_theta_max 27.50
_cell_measurement_theta_min 1.64
_cell_volume 3786.55(16)
_computing_cell_refinement APEX2
_computing_data_collection 'APEX2 (Bruker, 2005)'
_computing_data_reduction 'SAINT (Bruker, 2005)'
_computing_molecular_graphics SHELXTL
_computing_publication_material
;
SHELXTL and PLATON (Spek, 2003)
;
_computing_structure_refinement SHELXTL
_computing_structure_solution 'SHELXTL (Sheldrick, 1998)'
_diffrn_ambient_temperature 100.00(10)
_diffrn_detector_area_resol_mean 8.33
_diffrn_measured_fraction_theta_full 0.990
_diffrn_measured_fraction_theta_max 0.990
_diffrn_measurement_device_type
;
Bruker SMART APEXII CCD area-detector
;
_diffrn_measurement_method \w
_diffrn_radiation_monochromator graphite
_diffrn_radiation_source 'fine-focus sealed tube'
_diffrn_radiation_type MoK\a
_diffrn_radiation_wavelength 0.71073
_diffrn_reflns_av_R_equivalents 0.0487
_diffrn_reflns_av_sigmaI/netI 0.0495
_diffrn_reflns_limit_h_max 15
_diffrn_reflns_limit_h_min -17
_diffrn_reflns_limit_k_max 32
_diffrn_reflns_limit_k_min -32
_diffrn_reflns_limit_l_max 15
_diffrn_reflns_limit_l_min -14
_diffrn_reflns_number 32064
_diffrn_reflns_theta_full 27.50
_diffrn_reflns_theta_max 27.50
_diffrn_reflns_theta_min 1.64
_diffrn_standards_number 0
_exptl_absorpt_coefficient_mu 0.689
_exptl_absorpt_correction_T_max 0.8215
_exptl_absorpt_correction_T_min 0.7700
_exptl_absorpt_correction_type multi-scan
_exptl_absorpt_process_details '(SADABS; Bruker, 2005)'
_exptl_crystal_colour Orange
_exptl_crystal_density_diffrn 1.221
_exptl_crystal_density_method 'not measured'
_exptl_crystal_description Block
_exptl_crystal_F_000 1496
_exptl_crystal_size_max 0.40
_exptl_crystal_size_mid 0.34
_exptl_crystal_size_min 0.30
_refine_diff_density_max 0.715
_refine_diff_density_min -0.555
_refine_ls_extinction_method none
_refine_ls_goodness_of_fit_ref 1.079
_refine_ls_hydrogen_treatment mixed
_refine_ls_matrix_type full
_refine_ls_number_parameters 445
_refine_ls_number_reflns 8595
_refine_ls_number_restraints 1
_refine_ls_restrained_S_all 1.079
_refine_ls_R_factor_all 0.0642
_refine_ls_R_factor_gt 0.0451
_refine_ls_shift/su_max 0.003
_refine_ls_shift/su_mean 0.000
_refine_ls_structure_factor_coef Fsqd
_refine_ls_weighting_details 'calc w=1/[\s^2^(Fo^2^)+(0.0592P)^2^+3.4587P] where P=(Fo^2^+2Fc^2^)/3'
_refine_ls_weighting_scheme calc
_refine_ls_wR_factor_gt 0.1145
_refine_ls_wR_factor_ref 0.1326
_reflns_number_gt 6701
_reflns_number_total 8595
_reflns_threshold_expression I>2\s(I)
_cod_data_source_file ci2400.cif
_cod_data_source_block I
_cod_original_sg_symbol_H-M 'P 21/c'
_cod_database_code 2214126
_cod_database_fobs_code 2214126

loop_
_symmetry_equiv_pos_as_xyz
'x, y, z'
'-x, y+1/2, -z+1/2'
'-x, -y, -z'
'x, -y-1/2, z-1/2'

loop_
_atom_site_type_symbol
_atom_site_label
_atom_site_fract_x
_atom_site_fract_y
_atom_site_fract_z
_atom_site_U_iso_or_equiv
_atom_site_adp_type
_atom_site_calc_flag
_atom_site_refinement_flags
_atom_site_occupancy
Zn Zn1 0.97460(2) 0.576492(10) 0.80021(2) 0.01646(9) Uani d . 1
O O1 1.08663(13) 0.62577(7) 0.78053(17) 0.0225(4) Uani d . 1
O O2 0.87455(13) 0.63224(7) 0.83442(16) 0.0202(4) Uani d . 1
O O3 0.92767(16) 0.55880(8) 0.62450(18) 0.0261(4) Uani d . 1
H H1O3 0.971(3) 0.5634(13) 0.586(3) 0.031(10) Uiso d . 1
O O4 0.9358(2) 0.44593(10) 0.5413(2) 0.0513(6) Uani d D 1
H H1O4 0.917(3) 0.4741(11) 0.572(4) 0.077 Uiso d D 1
N N1 1.07893(15) 0.51318(8) 0.80696(18) 0.0165(4) Uani d . 1
N N2 0.89009(15) 0.51947(8) 0.88074(18) 0.0173(4) Uani d . 1
C C1 1.17831(18) 0.61734(9) 0.7472(2) 0.0178(5) Uani d . 1
C C2 1.23835(18) 0.66228(9) 0.7098(2) 0.0169(5) Uani d . 1
C C3 1.33454(18) 0.65251(9) 0.6715(2) 0.0190(5) Uani d . 1
H H3A 1.3711 0.6816 0.6441 0.023 Uiso calc R 1
C C4 1.38200(18) 0.60149(10) 0.6706(2) 0.0187(5) Uani d . 1
C C5 1.32620(18) 0.55910(10) 0.7100(2) 0.0194(5) Uani d . 1
H H5A 1.3558 0.5251 0.7125 0.023 Uiso calc R 1
C C6 1.22513(18) 0.56528(9) 0.7471(2) 0.0173(5) Uani d . 1
C C7 1.17450(18) 0.51729(9) 0.7821(2) 0.0181(5) Uani d . 1
H H7A 1.2137 0.4862 0.7875 0.022 Uiso calc R 1
C C8 1.03533(18) 0.46422(9) 0.8427(2) 0.0171(5) Uani d . 1
C C9 1.08428(19) 0.41423(9) 0.8405(2) 0.0196(5) Uani d . 1
H H9A 1.1491 0.4114 0.8112 0.024 Uiso calc R 1
C C10 1.03601(19) 0.36891(9) 0.8821(2) 0.0203(5) Uani d . 1
H H10A 1.0686 0.3358 0.8801 0.024 Uiso calc R 1
C C11 0.9397(2) 0.37277(10) 0.9264(2) 0.0225(5) Uani d . 1
H H11A 0.9089 0.3424 0.9561 0.027 Uiso calc R 1
C C12 0.8891(2) 0.42147(10) 0.9268(2) 0.0218(5) Uani d . 1
H H12A 0.8240 0.4235 0.9557 0.026 Uiso calc R 1
C C13 0.93529(18) 0.46790(9) 0.8839(2) 0.0172(5) Uani d . 1
C C14 0.80138(18) 0.52882(9) 0.9231(2) 0.0179(5) Uani d . 1
H H14A 0.7669 0.4992 0.9512 0.022 Uiso calc R 1
C C15 0.75093(18) 0.57960(9) 0.9315(2) 0.0170(5) Uani d . 1
C C16 0.65790(18) 0.57868(9) 0.9900(2) 0.0186(5) Uani d . 1
H H16A 0.6323 0.5458 1.0134 0.022 Uiso calc R 1
C C17 0.60436(18) 0.62436(10) 1.0133(2) 0.0185(5) Uani d . 1
C C18 0.64779(18) 0.67355(10) 0.9770(2) 0.0180(5) Uani d . 1
H H18A 0.6140 0.7052 0.9948 0.022 Uiso calc R 1
C C19 0.73647(18) 0.67789(9) 0.9171(2) 0.0172(5) Uani d . 1
C C20 0.79118(18) 0.62952(9) 0.8911(2) 0.0169(5) Uani d . 1
C C21 1.19322(18) 0.71917(9) 0.7153(2) 0.0191(5) Uani d . 1
C C22 1.09384(19) 0.72357(10) 0.6404(2) 0.0245(6) Uani d . 1
H H22A 1.0654 0.7589 0.6483 0.037 Uiso calc R 1
H H22B 1.0457 0.6973 0.6650 0.037 Uiso calc R 1
H H22C 1.1085 0.7173 0.5613 0.037 Uiso calc R 1
C C23 1.2677(2) 0.76128(10) 0.6729(3) 0.0261(6) Uani d . 1
H H23A 1.3302 0.7597 0.7189 0.039 Uiso calc R 1
H H23B 1.2379 0.7963 0.6792 0.039 Uiso calc R 1
H H23C 1.2818 0.7542 0.5939 0.039 Uiso calc R 1
C C24 1.1715(2) 0.73315(10) 0.8407(2) 0.0260(6) Uani d . 1
H H24A 1.2339 0.7312 0.8868 0.039 Uiso calc R 1
H H24B 1.1229 0.7081 0.8694 0.039 Uiso calc R 1
H H24C 1.1443 0.7689 0.8442 0.039 Uiso calc R 1
C C25 1.48993(19) 0.59658(10) 0.6245(2) 0.0225(5) Uani d . 1
C C26 1.5621(2) 0.63712(12) 0.6854(3) 0.0311(6) Uani d . 1
H H26A 1.5654 0.6299 0.7666 0.047 Uiso calc R 1
H H26B 1.5369 0.6729 0.6720 0.047 Uiso calc R 1
H H26C 1.6292 0.6339 0.6556 0.047 Uiso calc R 1
C C27 1.4859(2) 0.60832(13) 0.4953(3) 0.0354(7) Uani d . 1
H H27A 1.4429 0.5824 0.4561 0.053 Uiso calc R 1
H H27B 1.5536 0.6063 0.4668 0.053 Uiso calc R 1
H H27C 1.4587 0.6437 0.4818 0.053 Uiso calc R 1
C C28 1.5348(2) 0.54038(11) 0.6454(3) 0.0345(7) Uani d . 1
H H28A 1.4914 0.5141 0.6079 0.052 Uiso calc R 1
H H28B 1.5395 0.5332 0.7266 0.052 Uiso calc R 1
H H28C 1.6018 0.5386 0.6148 0.052 Uiso calc R 1
C C29 0.50307(19) 0.62484(10) 1.0739(2) 0.0213(5) Uani d . 1
C C30 0.4188(2) 0.64933(12) 0.9945(2) 0.0290(6) Uani d . 1
H H30A 0.4369 0.6855 0.9754 0.043 Uiso calc R 1
H H30B 0.3554 0.6494 1.0332 0.043 Uiso calc R 1
H H30C 0.4114 0.6284 0.9254 0.043 Uiso calc R 1
C C31 0.5145(2) 0.65778(12) 1.1846(2) 0.0304(6) Uani d . 1
H H31A 0.5307 0.6943 1.1660 0.046 Uiso calc R 1
H H31B 0.5684 0.6429 1.2331 0.046 Uiso calc R 1
H H31C 0.4516 0.6568 1.2242 0.046 Uiso calc R 1
C C32 0.4692(2) 0.56795(12) 1.1064(4) 0.0420(8) Uani d . 1
H H32A 0.4587 0.5468 1.0379 0.063 Uiso calc R 1
H H32B 0.4066 0.5699 1.1465 0.063 Uiso calc R 1
H H32C 0.5212 0.5515 1.1553 0.063 Uiso calc R 1
C C33 0.77535(18) 0.73289(9) 0.8761(2) 0.0184(5) Uani d . 1
C C34 0.88318(19) 0.74462(10) 0.9275(2) 0.0218(5) Uani d . 1
H H34A 0.9285 0.7160 0.9080 0.033 Uiso calc R 1
H H34B 0.8807 0.7473 1.0097 0.033 Uiso calc R 1
H H34C 0.9076 0.7778 0.8969 0.033 Uiso calc R 1
C C35 0.7060(2) 0.77923(10) 0.9124(2) 0.0231(5) Uani d . 1
H H35A 0.6377 0.7732 0.8821 0.035 Uiso calc R 1
H H35B 0.7313 0.8125 0.8828 0.035 Uiso calc R 1
H H35C 0.7059 0.7810 0.9948 0.035 Uiso calc R 1
C C36 0.7769(2) 0.73394(10) 0.7447(2) 0.0228(5) Uani d . 1
H H36A 0.8215 0.7062 0.7189 0.034 Uiso calc R 1
H H36B 0.8012 0.7683 0.7199 0.034 Uiso calc R 1
H H36C 0.7091 0.7280 0.7129 0.034 Uiso calc R 1
C C37 0.8406(3) 0.58757(15) 0.5761(3) 0.0432(8) Uani d . 1
H H37A 0.8594 0.6249 0.5656 0.052 Uiso calc R 1
H H37B 0.7860 0.5865 0.6301 0.052 Uiso calc R 1
C C38 0.8021(3) 0.56542(16) 0.4642(3) 0.0540(10) Uani d . 1
H H38A 0.7447 0.5863 0.4359 0.081 Uiso calc R 1
H H38B 0.7811 0.5288 0.4744 0.081 Uiso calc R 1
H H38C 0.8553 0.5668 0.4099 0.081 Uiso calc R 1
C C39 0.8839(4) 0.40238(17) 0.5901(4) 0.0609(11) Uani d . 1
H H39A 0.9213 0.3911 0.6596 0.073 Uiso calc R 1
H H39B 0.8832 0.3725 0.5365 0.073 Uiso calc R 1
C C40 0.7779(4) 0.4149(3) 0.6186(6) 0.121(3) Uani d . 1
H H40A 0.7463 0.3834 0.6487 0.181 Uiso calc R 1
H H40B 0.7404 0.4266 0.5505 0.181 Uiso calc R 1
H H40C 0.7780 0.4430 0.6752 0.181 Uiso calc R 1

loop_
_atom_site_aniso_label
_atom_site_aniso_U_11
_atom_site_aniso_U_22
_atom_site_aniso_U_33
_atom_site_aniso_U_12
_atom_site_aniso_U_13
_atom_site_aniso_U_23
Zn1 0.01590(15) 0.01228(14) 0.02151(17) -0.00033(10) 0.00465(10) 0.00128(11)
O1 0.0173(8) 0.0144(8) 0.0365(11) -0.0007(6) 0.0084(7) 0.0024(7)
O2 0.0183(8) 0.0145(8) 0.0283(10) 0.0009(6) 0.0084(7) 0.0015(7)
O3 0.0229(10) 0.0326(11) 0.0231(11) 0.0059(8) 0.0041(8) 0.0004(8)
O4 0.0597(16) 0.0464(15) 0.0491(16) -0.0047(12) 0.0191(13) -0.0107(12)
N1 0.0181(10) 0.0125(9) 0.0191(11) -0.0015(7) 0.0027(8) 0.0003(8)
N2 0.0185(10) 0.0120(9) 0.0214(11) 0.0007(7) 0.0028(8) 0.0002(8)
C1 0.0168(11) 0.0162(11) 0.0206(12) -0.0015(9) 0.0018(9) -0.0009(9)
C2 0.0180(11) 0.0158(11) 0.0167(12) -0.0019(9) -0.0001(9) 0.0008(9)
C3 0.0205(12) 0.0173(12) 0.0195(13) -0.0049(9) 0.0023(10) 0.0004(9)
C4 0.0175(12) 0.0204(12) 0.0182(12) -0.0001(9) 0.0017(9) -0.0020(9)
C5 0.0191(12) 0.0159(11) 0.0231(13) 0.0013(9) 0.0017(10) -0.0028(10)
C6 0.0182(11) 0.0157(11) 0.0183(12) -0.0019(9) 0.0031(9) 0.0008(9)
C7 0.0191(12) 0.0139(11) 0.0215(13) 0.0014(9) 0.0014(9) -0.0010(9)
C8 0.0196(11) 0.0125(11) 0.0191(12) 0.0007(9) 0.0012(9) 0.0003(9)
C9 0.0197(12) 0.0157(12) 0.0236(14) 0.0014(9) 0.0034(10) -0.0001(9)
C10 0.0254(13) 0.0115(11) 0.0240(13) 0.0017(9) 0.0025(10) 0.0012(9)
C11 0.0316(14) 0.0132(11) 0.0232(13) -0.0036(10) 0.0058(11) 0.0023(10)
C12 0.0228(12) 0.0183(12) 0.0248(14) -0.0006(9) 0.0087(10) 0.0007(10)
C13 0.0206(12) 0.0133(11) 0.0178(12) 0.0001(9) 0.0024(9) 0.0002(9)
C14 0.0175(11) 0.0134(11) 0.0232(13) -0.0014(9) 0.0041(9) 0.0016(9)
C15 0.0172(11) 0.0148(11) 0.0190(12) -0.0010(9) 0.0021(9) -0.0005(9)
C16 0.0163(11) 0.0152(11) 0.0245(13) -0.0018(9) 0.0046(9) 0.0028(9)
C17 0.0163(11) 0.0205(12) 0.0188(12) -0.0006(9) 0.0021(9) 0.0017(9)
C18 0.0187(11) 0.0174(11) 0.0180(12) 0.0037(9) 0.0021(9) -0.0015(9)
C19 0.0175(11) 0.0153(11) 0.0185(12) 0.0009(9) -0.0010(9) 0.0019(9)
C20 0.0162(11) 0.0170(11) 0.0174(12) -0.0005(9) 0.0016(9) 0.0001(9)
C21 0.0198(12) 0.0140(11) 0.0233(13) -0.0014(9) 0.0011(10) 0.0024(9)
C22 0.0225(13) 0.0194(12) 0.0316(15) 0.0008(10) 0.0014(11) 0.0049(11)
C23 0.0258(13) 0.0163(12) 0.0366(16) -0.0029(10) 0.0049(11) 0.0034(11)
C24 0.0298(14) 0.0182(12) 0.0303(15) -0.0010(10) 0.0067(11) -0.0022(11)
C25 0.0184(12) 0.0205(12) 0.0292(15) -0.0011(9) 0.0078(10) -0.0016(10)
C26 0.0190(13) 0.0313(15) 0.0433(18) -0.0038(11) 0.0070(12) -0.0066(13)
C27 0.0338(16) 0.0441(18) 0.0292(16) 0.0015(13) 0.0128(12) -0.0008(13)
C28 0.0241(14) 0.0263(14) 0.054(2) 0.0032(11) 0.0137(13) 0.0019(14)
C29 0.0186(12) 0.0190(12) 0.0269(14) 0.0014(9) 0.0093(10) 0.0001(10)
C30 0.0207(13) 0.0380(16) 0.0284(15) 0.0039(11) 0.0036(11) -0.0069(12)
C31 0.0264(14) 0.0390(16) 0.0261(15) 0.0023(11) 0.0065(11) -0.0011(12)
C32 0.0304(16) 0.0258(15) 0.072(2) 0.0002(12) 0.0278(16) 0.0049(15)
C33 0.0220(12) 0.0132(11) 0.0200(13) -0.0002(9) 0.0034(10) 0.0002(9)
C34 0.0218(12) 0.0175(12) 0.0260(14) -0.0023(9) -0.0003(10) 0.0006(10)
C35 0.0278(13) 0.0151(12) 0.0268(14) 0.0026(10) 0.0044(11) 0.0023(10)
C36 0.0300(14) 0.0169(12) 0.0217(13) -0.0025(10) 0.0043(10) 0.0026(10)
C37 0.0395(18) 0.051(2) 0.0380(19) 0.0229(15) -0.0091(15) -0.0118(15)
C38 0.057(2) 0.058(2) 0.047(2) 0.0122(18) -0.0054(18) -0.0036(18)
C39 0.082(3) 0.059(2) 0.043(2) -0.029(2) 0.011(2) -0.0090(19)
C40 0.060(3) 0.186(7) 0.112(5) -0.047(4) -0.039(3) 0.067(5)

loop_
_atom_type_symbol
_atom_type_description
_atom_type_scat_dispersion_real
_atom_type_scat_dispersion_imag
_atom_type_scat_source
C C 0.0033 0.0016 'International Tables Vol C Tables 4.2.6.8 and 6.1.1.4'
H H 0.0000 0.0000 'International Tables Vol C Tables 4.2.6.8 and 6.1.1.4'
N N 0.0061 0.0033 'International Tables Vol C Tables 4.2.6.8 and 6.1.1.4'
O O 0.0106 0.0060 'International Tables Vol C Tables 4.2.6.8 and 6.1.1.4'
Zn Zn 0.2839 1.4301 'International Tables Vol C Tables 4.2.6.8 and 6.1.1.4'

loop_
_geom_angle_atom_site_label_1
_geom_angle_atom_site_label_2
_geom_angle_atom_site_label_3
_geom_angle
O1 Zn1 O2 95.22(7)
O1 Zn1 N2 156.93(8)
O2 Zn1 N2 91.17(8)
O1 Zn1 N1 89.15(7)
O2 Zn1 N1 165.86(8)
N2 Zn1 N1 79.86(8)
O1 Zn1 O3 101.90(8)
O2 Zn1 O3 99.78(8)
N2 Zn1 O3 98.81(8)
N1 Zn1 O3 92.44(8)
C1 O1 Zn1 130.57(15)
C20 O2 Zn1 130.38(15)
C37 O3 Zn1 117.34(18)
C37 O3 H1O3 107(3)
Zn1 O3 H1O3 110(3)
C39 O4 H1O4 109(3)
C7 N1 C8 122.4(2)
C7 N1 Zn1 124.55(16)
C8 N1 Zn1 113.00(15)
C14 N2 C13 122.1(2)
C14 N2 Zn1 123.76(16)
C13 N2 Zn1 114.07(15)
O1 C1 C6 123.3(2)
O1 C1 C2 119.2(2)
C6 C1 C2 117.5(2)
C3 C2 C1 118.5(2)
C3 C2 C21 122.4(2)
C1 C2 C21 119.1(2)
C2 C3 C4 124.7(2)
C2 C3 H3A 117.6
C4 C3 H3A 117.6
C5 C4 C3 116.6(2)
C5 C4 C25 124.4(2)
C3 C4 C25 119.0(2)
C4 C5 C6 122.3(2)
C4 C5 H5A 118.8
C6 C5 H5A 118.8
C5 C6 C7 116.4(2)
C5 C6 C1 120.2(2)
C7 C6 C1 123.4(2)
N1 C7 C6 126.1(2)
N1 C7 H7A 116.9
C6 C7 H7A 116.9
C9 C8 N1 124.7(2)
C9 C8 C13 119.6(2)
N1 C8 C13 115.7(2)
C10 C9 C8 120.0(2)
C10 C9 H9A 120.0
C8 C9 H9A 120.0
C11 C10 C9 120.5(2)
C11 C10 H10A 119.8
C9 C10 H10A 119.8
C12 C11 C10 120.4(2)
C12 C11 H11A 119.8
C10 C11 H11A 119.8
C11 C12 C13 120.5(2)
C11 C12 H12A 119.7
C13 C12 H12A 119.7
C12 C13 N2 124.8(2)
C12 C13 C8 118.9(2)
N2 C13 C8 116.2(2)
N2 C14 C15 127.2(2)
N2 C14 H14A 116.4
C15 C14 H14A 116.4
C16 C15 C14 115.2(2)
C16 C15 C20 120.3(2)
C14 C15 C20 124.5(2)
C17 C16 C15 122.5(2)
C17 C16 H16A 118.7
C15 C16 H16A 118.7
C16 C17 C18 116.3(2)
C16 C17 C29 124.0(2)
C18 C17 C29 119.7(2)
C19 C18 C17 124.8(2)
C19 C18 H18A 117.6
C17 C18 H18A 117.6
C18 C19 C20 118.4(2)
C18 C19 C33 121.3(2)
C20 C19 C33 120.3(2)
O2 C20 C15 122.5(2)
O2 C20 C19 119.9(2)
C15 C20 C19 117.6(2)
C23 C21 C24 107.2(2)
C23 C21 C2 111.6(2)
C24 C21 C2 109.5(2)
C23 C21 C22 107.7(2)
C24 C21 C22 109.7(2)
C2 C21 C22 111.1(2)
C21 C22 H22A 109.5
C21 C22 H22B 109.5
H22A C22 H22B 109.5
C21 C22 H22C 109.5
H22A C22 H22C 109.5
H22B C22 H22C 109.5
C21 C23 H23A 109.5
C21 C23 H23B 109.5
H23A C23 H23B 109.5
C21 C23 H23C 109.5
H23A C23 H23C 109.5
H23B C23 H23C 109.5
C21 C24 H24A 109.5
C21 C24 H24B 109.5
H24A C24 H24B 109.5
C21 C24 H24C 109.5
H24A C24 H24C 109.5
H24B C24 H24C 109.5
C27 C25 C28 109.1(2)
C27 C25 C26 108.9(2)
C28 C25 C26 107.6(2)
C27 C25 C4 109.4(2)
C28 C25 C4 111.7(2)
C26 C25 C4 110.2(2)
C25 C26 H26A 109.5
C25 C26 H26B 109.5
H26A C26 H26B 109.5
C25 C26 H26C 109.5
H26A C26 H26C 109.5
H26B C26 H26C 109.5
C25 C27 H27A 109.5
C25 C27 H27B 109.5
H27A C27 H27B 109.5
C25 C27 H27C 109.5
H27A C27 H27C 109.5
H27B C27 H27C 109.5
C25 C28 H28A 109.5
C25 C28 H28B 109.5
H28A C28 H28B 109.5
C25 C28 H28C 109.5
H28A C28 H28C 109.5
H28B C28 H28C 109.5
C17 C29 C31 109.6(2)
C17 C29 C32 111.8(2)
C31 C29 C32 107.9(3)
C17 C29 C30 110.0(2)
C31 C29 C30 109.7(2)
C32 C29 C30 107.9(2)
C29 C30 H30A 109.5
C29 C30 H30B 109.5
H30A C30 H30B 109.5
C29 C30 H30C 109.5
H30A C30 H30C 109.5
H30B C30 H30C 109.5
C29 C31 H31A 109.5
C29 C31 H31B 109.5
H31A C31 H31B 109.5
C29 C31 H31C 109.5
H31A C31 H31C 109.5
H31B C31 H31C 109.5
C29 C32 H32A 109.5
C29 C32 H32B 109.5
H32A C32 H32B 109.5
C29 C32 H32C 109.5
H32A C32 H32C 109.5
H32B C32 H32C 109.5
C36 C33 C35 107.0(2)
C36 C33 C34 109.6(2)
C35 C33 C34 107.1(2)
C36 C33 C19 110.0(2)
C35 C33 C19 112.1(2)
C34 C33 C19 110.93(19)
C33 C34 H34A 109.5
C33 C34 H34B 109.5
H34A C34 H34B 109.5
C33 C34 H34C 109.5
H34A C34 H34C 109.5
H34B C34 H34C 109.5
C33 C35 H35A 109.5
C33 C35 H35B 109.5
H35A C35 H35B 109.5
C33 C35 H35C 109.5
H35A C35 H35C 109.5
H35B C35 H35C 109.5
C33 C36 H36A 109.5
C33 C36 H36B 109.5
H36A C36 H36B 109.5
C33 C36 H36C 109.5
H36A C36 H36C 109.5
H36B C36 H36C 109.5
O3 C37 C38 113.2(3)
O3 C37 H37A 108.9
C38 C37 H37A 108.9
O3 C37 H37B 108.9
C38 C37 H37B 108.9
H37A C37 H37B 107.8
C37 C38 H38A 109.5
C37 C38 H38B 109.5
H38A C38 H38B 109.5
C37 C38 H38C 109.5
H38A C38 H38C 109.5
H38B C38 H38C 109.5
O4 C39 C40 113.6(4)
O4 C39 H39A 108.8
C40 C39 H39A 108.8
O4 C39 H39B 108.8
C40 C39 H39B 108.8
H39A C39 H39B 107.7
C39 C40 H40A 109.5
C39 C40 H40B 109.5
H40A C40 H40B 109.5
C39 C40 H40C 109.5
H40A C40 H40C 109.5
H40B C40 H40C 109.5

loop_
_geom_bond_atom_site_label_1
_geom_bond_atom_site_label_2
_geom_bond_distance
Zn1 O1 1.9326(17)
Zn1 O2 1.9600(17)
Zn1 N2 2.049(2)
Zn1 N1 2.0850(19)
Zn1 O3 2.155(2)
O1 C1 1.293(3)
O2 C20 1.299(3)
O3 C37 1.442(3)
O3 H1O3 0.74(4)
O4 C39 1.411(5)
O4 H1O4 0.83(3)
N1 C7 1.299(3)
N1 C8 1.415(3)
N2 C14 1.301(3)
N2 C13 1.413(3)
C1 C6 1.434(3)
C1 C2 1.444(3)
C2 C3 1.374(3)
C2 C21 1.537(3)
C3 C4 1.414(3)
C3 H3A 0.93
C4 C5 1.373(3)
C4 C25 1.536(3)
C5 C6 1.416(3)
C5 H5A 0.93
C6 C7 1.433(3)
C7 H7A 0.93
C8 C9 1.400(3)
C8 C13 1.415(3)
C9 C10 1.389(3)
C9 H9A 0.93
C10 C11 1.384(4)
C10 H10A 0.93
C11 C12 1.381(3)
C11 H11A 0.93
C12 C13 1.405(3)
C12 H12A 0.93
C14 C15 1.431(3)
C14 H14A 0.93
C15 C16 1.419(3)
C15 C20 1.436(3)
C16 C17 1.369(3)
C16 H16A 0.93
C17 C18 1.422(3)
C17 C29 1.526(3)
C18 C19 1.382(3)
C18 H18A 0.93
C19 C20 1.439(3)
C19 C33 1.543(3)
C21 C23 1.527(3)
C21 C24 1.536(4)
C21 C22 1.540(3)
C22 H22A 0.96
C22 H22B 0.96
C22 H22C 0.96
C23 H23A 0.96
C23 H23B 0.96
C23 H23C 0.96
C24 H24A 0.96
C24 H24B 0.96
C24 H24C 0.96
C25 C27 1.530(4)
C25 C28 1.533(4)
C25 C26 1.536(4)
C26 H26A 0.96
C26 H26B 0.96
C26 H26C 0.96
C27 H27A 0.96
C27 H27B 0.96
C27 H27C 0.96
C28 H28A 0.96
C28 H28B 0.96
C28 H28C 0.96
C29 C31 1.529(4)
C29 C32 1.536(4)
C29 C30 1.536(4)
C30 H30A 0.96
C30 H30B 0.96
C30 H30C 0.96
C31 H31A 0.96
C31 H31B 0.96
C31 H31C 0.96
C32 H32A 0.96
C32 H32B 0.96
C32 H32C 0.96
C33 C36 1.529(4)
C33 C35 1.537(3)
C33 C34 1.539(3)
C34 H34A 0.96
C34 H34B 0.96
C34 H34C 0.96
C35 H35A 0.96
C35 H35B 0.96
C35 H35C 0.96
C36 H36A 0.96
C36 H36B 0.96
C36 H36C 0.96
C37 C38 1.483(5)
C37 H37A 0.97
C37 H37B 0.97
C38 H38A 0.96
C38 H38B 0.96
C38 H38C 0.96
C39 C40 1.473(7)
C39 H39A 0.97
C39 H39B 0.97
C40 H40A 0.96
C40 H40B 0.96
C40 H40C 0.96

loop_
_geom_hbond_atom_site_label_D
_geom_hbond_atom_site_label_H
_geom_hbond_atom_site_label_A
_geom_hbond_site_symmetry_A
_geom_hbond_distance_DH
_geom_hbond_distance_HA
_geom_hbond_distance_DA
_geom_hbond_angle_DHA
_geom_hbond_publ_flag
O3 H1O3 O4 3_766 0.75(4) 1.97(4) 2.684(3) 160(4) y
O4 H1O4 O3 1_555 0.83(3) 2.20(3) 2.975(3) 156(4) y
C22 H22B O1 1_555 0.96 2.28 2.933(3) 124 y
C24 H24B O1 1_555 0.96 2.34 2.968(3) 123 y
C34 H34A O2 1_555 0.96 2.35 3.000(3) 124 y
C36 H36A O2 1_555 0.96 2.37 3.004(3) 124 y
C39 H39A Cg1 1_555 0.97 2.79 3.641(5) 146 y
C26 H26A Cg2 1_655 0.96 2.73 3.534(3) 142 y

loop_
_geom_torsion_atom_site_label_1
_geom_torsion_atom_site_label_2
_geom_torsion_atom_site_label_3
_geom_torsion_atom_site_label_4
_geom_torsion
O2 Zn1 O1 C1 -174.0(2)
N2 Zn1 O1 C1 80.5(3)
N1 Zn1 O1 C1 19.4(2)
O3 Zn1 O1 C1 -72.9(2)
O1 Zn1 O2 C20 -155.7(2)
N2 Zn1 O2 C20 2.2(2)
N1 Zn1 O2 C20 -48.1(4)
O3 Zn1 O2 C20 101.3(2)
O1 Zn1 O3 C37 -99.0(2)
O2 Zn1 O3 C37 -1.5(2)
N2 Zn1 O3 C37 91.3(2)
N1 Zn1 O3 C37 171.4(2)
O1 Zn1 N1 C7 -10.4(2)
O2 Zn1 N1 C7 -118.7(3)
N2 Zn1 N1 C7 -170.0(2)
O3 Zn1 N1 C7 91.5(2)
O1 Zn1 N1 C8 169.21(16)
O2 Zn1 N1 C8 60.9(4)
N2 Zn1 N1 C8 9.60(16)
O3 Zn1 N1 C8 -88.92(17)
O1 Zn1 N2 C14 110.3(2)
O2 Zn1 N2 C14 4.1(2)
N1 Zn1 N2 C14 173.1(2)
O3 Zn1 N2 C14 -96.0(2)
O1 Zn1 N2 C13 -71.3(3)
O2 Zn1 N2 C13 -177.59(16)
N1 Zn1 N2 C13 -8.59(16)
O3 Zn1 N2 C13 82.33(17)
Zn1 O1 C1 C6 -17.9(4)
Zn1 O1 C1 C2 163.24(17)
O1 C1 C2 C3 -178.1(2)
C6 C1 C2 C3 2.9(3)
O1 C1 C2 C21 2.5(3)
C6 C1 C2 C21 -176.5(2)
C1 C2 C3 C4 -3.1(4)
C21 C2 C3 C4 176.3(2)
C2 C3 C4 C5 0.8(4)
C2 C3 C4 C25 179.7(2)
C3 C4 C5 C6 1.6(4)
C25 C4 C5 C6 -177.2(2)
C4 C5 C6 C7 177.7(2)
C4 C5 C6 C1 -1.6(4)
O1 C1 C6 C5 -179.6(2)
C2 C1 C6 C5 -0.7(3)
O1 C1 C6 C7 1.1(4)
C2 C1 C6 C7 180.0(2)
C8 N1 C7 C6 -179.0(2)
Zn1 N1 C7 C6 0.6(4)
C5 C6 C7 N1 -172.1(2)
C1 C6 C7 N1 7.2(4)
C7 N1 C8 C9 -9.0(4)
Zn1 N1 C8 C9 171.4(2)
C7 N1 C8 C13 170.4(2)
Zn1 N1 C8 C13 -9.2(3)
N1 C8 C9 C10 177.3(2)
C13 C8 C9 C10 -2.1(4)
C8 C9 C10 C11 -0.3(4)
C9 C10 C11 C12 1.9(4)
C10 C11 C12 C13 -1.0(4)
C11 C12 C13 N2 -179.9(2)
C11 C12 C13 C8 -1.4(4)
C14 N2 C13 C12 3.1(4)
Zn1 N2 C13 C12 -175.2(2)
C14 N2 C13 C8 -175.3(2)
Zn1 N2 C13 C8 6.3(3)
C9 C8 C13 C12 3.0(4)
N1 C8 C13 C12 -176.5(2)
C9 C8 C13 N2 -178.5(2)
N1 C8 C13 N2 2.0(3)
C13 N2 C14 C15 175.8(2)
Zn1 N2 C14 C15 -6.0(4)
N2 C14 C15 C16 -175.2(2)
N2 C14 C15 C20 1.2(4)
C14 C15 C16 C17 174.7(2)
C20 C15 C16 C17 -1.8(4)
C15 C16 C17 C18 -0.8(4)
C15 C16 C17 C29 178.7(2)
C16 C17 C18 C19 2.6(4)
C29 C17 C18 C19 -177.0(2)
C17 C18 C19 C20 -1.5(4)
C17 C18 C19 C33 177.1(2)
Zn1 O2 C20 C15 -6.8(3)
Zn1 O2 C20 C19 172.24(16)
C16 C15 C20 O2 -178.1(2)
C14 C15 C20 O2 5.7(4)
C16 C15 C20 C19 2.9(3)
C14 C15 C20 C19 -173.4(2)
C18 C19 C20 O2 179.7(2)
C33 C19 C20 O2 1.1(3)
C18 C19 C20 C15 -1.3(3)
C33 C19 C20 C15 -179.9(2)
C3 C2 C21 C23 0.4(3)
C1 C2 C21 C23 179.8(2)
C3 C2 C21 C24 -118.1(3)
C1 C2 C21 C24 61.2(3)
C3 C2 C21 C22 120.6(3)
C1 C2 C21 C22 -60.0(3)
C5 C4 C25 C27 111.9(3)
C3 C4 C25 C27 -67.0(3)
C5 C4 C25 C28 -9.1(4)
C3 C4 C25 C28 172.1(2)
C5 C4 C25 C26 -128.5(3)
C3 C4 C25 C26 52.7(3)
C16 C17 C29 C31 120.1(3)
C18 C17 C29 C31 -60.4(3)
C16 C17 C29 C32 0.6(4)
C18 C17 C29 C32 -179.9(3)
C16 C17 C29 C30 -119.2(3)
C18 C17 C29 C30 60.3(3)
C18 C19 C33 C36 -117.6(3)
C20 C19 C33 C36 60.9(3)
C18 C19 C33 C35 1.3(3)
C20 C19 C33 C35 179.8(2)
C18 C19 C33 C34 120.9(2)
C20 C19 C33 C34 -60.6(3)
Zn1 O3 C37 C38 -168.8(3)
